data_4505895
loop_
_publ_author_name
'Laus, Gerhard'
'Bentivoglio, Gino'
'Kahlenberg, Volker'
'Wurst, Klaus'
'Nauer, Gerhard'
'Schottenberger, Herwig'
'Tanaka, Masato'
'Siehl, Hans-Ullrich'

_publ_section_title
;
 Conformational Flexibility and Cation--Anion Interactions in
 1-Butyl-2,3-dimethylimidazolium Salts
;
_journal_issue 4
_journal_name_full 'Crystal Growth &amp; Design'
_journal_page_first 1838
_journal_paper_doi 10.1021/cg201424m
_journal_volume 12
_journal_year 2012
_chemical_formula_moiety 'C9 H17 N2, C Cl Cu N'
_chemical_formula_sum 'C10 H17 Cl Cu N3'
_chemical_formula_weight 278.26
_chemical_name_systematic
;
 ?
;
_space_group_IT_number 61
_symmetry_cell_setting orthorhombic
_symmetry_space_group_name_Hall '-P 2ac 2ab'
_symmetry_space_group_name_H-M 'P b c a'
_atom_sites_solution_hydrogens geom
_atom_sites_solution_primary direct
_atom_sites_solution_secondary difmap
_audit_creation_method SHELXL-97
_cell_angle_alpha 90.000
_cell_angle_beta 90.000
_cell_angle_gamma 90.000
_cell_formula_units_Z 8
_cell_length_a 9.1026(9)
_cell_length_b 13.6901(17)
_cell_length_c 20.269(2)
_cell_measurement_reflns_used 13304
_cell_measurement_temperature 173(2)
_cell_measurement_theta_max 27.3
_cell_measurement_theta_min 2.01
_cell_volume 2525.8(5)
_computing_cell_refinement X-AREA
_computing_data_collection 'X-AREA (Stoe & Cie, 2002)'
_computing_data_reduction 'X-RED32 (Stoe & Cie, 2002)'
_computing_structure_refinement 'SHELXL-97 (Sheldrick, 1997)'
_computing_structure_solution 'SIR97 (Altomare et al., 1999)'
_diffrn_ambient_temperature 173(2)
_diffrn_detector_area_resol_mean 6.67
_diffrn_measured_fraction_theta_full 0.989
_diffrn_measured_fraction_theta_max 0.989
_diffrn_measurement_device_type 'Stoe IPDS-II'
_diffrn_measurement_method omega-scans
_diffrn_radiation_monochromator graphite
_diffrn_radiation_source 'fine-focus sealed tube'
_diffrn_radiation_type MoK\a
_diffrn_radiation_wavelength 0.71069
_diffrn_reflns_av_R_equivalents 0.0386
_diffrn_reflns_av_sigmaI/netI 0.0222
_diffrn_reflns_limit_h_max 11
_diffrn_reflns_limit_h_min -10
_diffrn_reflns_limit_k_max 17
_diffrn_reflns_limit_k_min -17
_diffrn_reflns_limit_l_max 25
_diffrn_reflns_limit_l_min -25
_diffrn_reflns_number 17946
_diffrn_reflns_theta_full 26.90
_diffrn_reflns_theta_max 26.90
_diffrn_reflns_theta_min 2.01
_exptl_absorpt_coefficient_mu 1.914
_exptl_absorpt_correction_T_max 0.736
_exptl_absorpt_correction_T_min 0.693
_exptl_absorpt_correction_type multi-scan
_exptl_absorpt_process_details 'MULABS/PLATON (Spek, 1998)'
_exptl_crystal_colour colourless
_exptl_crystal_density_diffrn 1.463
_exptl_crystal_density_method 'not measured'
_exptl_crystal_description prism
_exptl_crystal_F_000 1152
_exptl_crystal_size_max 0.20
_exptl_crystal_size_mid 0.20
_exptl_crystal_size_min 0.16
_refine_diff_density_max 0.603
_refine_diff_density_min -0.356
_refine_diff_density_rms 0.068
_refine_ls_extinction_coef 0.0020(4)
_refine_ls_extinction_expression Fc^*^=kFc[1+0.001xFc^2^\l^3^/sin(2\q)]^-1/4^
_refine_ls_extinction_method SHELXL
_refine_ls_goodness_of_fit_ref 1.047
_refine_ls_hydrogen_treatment constr
_refine_ls_matrix_type full
_refine_ls_number_parameters 140
_refine_ls_number_reflns 2701
_refine_ls_number_restraints 0
_refine_ls_restrained_S_all 1.047
_refine_ls_R_factor_all 0.0568
_refine_ls_R_factor_gt 0.0419
_refine_ls_shift/su_max 0.001
_refine_ls_shift/su_mean 0.000
_refine_ls_structure_factor_coef Fsqd
_refine_ls_weighting_details 'calc w=1/[\s^2^(Fo^2^)+(0.0431P)^2^+3.7842P] where P=(Fo^2^+2Fc^2^)/3'
_refine_ls_weighting_scheme calc
_refine_ls_wR_factor_gt 0.0960
_refine_ls_wR_factor_ref 0.1031
_reflns_number_gt 2135
_reflns_number_total 2701
_reflns_threshold_expression >2sigma(I)
_cod_data_source_file cg201424m_si_003.cif
_cod_data_source_block bmmi_CuClCN
_cod_original_sg_symbol_Hall -P2ac2ab
_cod_original_sg_symbol_H-M Pbca
_cod_database_code 4505895

loop_
_symmetry_equiv_pos_as_xyz
'x, y, z'
'-x+1/2, -y, z+1/2'
'x+1/2, -y+1/2, -z'
'-x, y+1/2, -z+1/2'
'-x, -y, -z'
'x-1/2, y, -z-1/2'
'-x-1/2, y-1/2, z'
'x, -y-1/2, z-1/2'

loop_
_atom_site_label
_atom_site_type_symbol
_atom_site_fract_x
_atom_site_fract_y
_atom_site_fract_z
_atom_site_U_iso_or_equiv
_atom_site_adp_type
_atom_site_occupancy
_atom_site_symmetry_multiplicity
_atom_site_calc_flag
_atom_site_refinement_flags
Cu1 Cu 0.38427(4) 0.28661(3) 0.79819(2) 0.03808(15) Uani 1 1 d .
Cl1 Cl 0.35369(11) 0.30569(7) 0.91082(4) 0.0487(2) Uani 1 1 d .
N4 N 0.1972(3) 0.2822(2) 0.75498(15) 0.0440(7) Uani 1 1 d .
C12 C 0.5815(3) 0.2806(2) 0.76835(16) 0.0332(6) Uani 1 1 d .
N1 N 0.5244(3) 0.0069(2) 0.88968(14) 0.0381(6) Uani 1 1 d .
C2 C 0.5987(4) -0.0700(2) 0.91294(16) 0.0370(7) Uani 1 1 d .
N3 N 0.6912(3) -0.0376(2) 0.95918(14) 0.0411(6) Uani 1 1 d .
C4 C 0.6746(4) 0.0627(3) 0.96546(18) 0.0472(8) Uani 1 1 d .
H4 H 0.7264 0.1040 0.9951 0.057 Uiso 1 1 calc R
C5 C 0.5715(4) 0.0905(3) 0.92189(18) 0.0456(8) Uani 1 1 d .
H5 H 0.5374 0.1551 0.9146 0.055 Uiso 1 1 calc R
C6 C 0.4224(3) 0.0083(3) 0.83343(17) 0.0405(7) Uani 1 1 d .
H6A H 0.3503 0.0617 0.8392 0.049 Uiso 1 1 calc R
H6B H 0.3680 -0.0543 0.8315 0.049 Uiso 1 1 calc R
C7 C 0.5072(3) 0.0233(2) 0.76933(16) 0.0351(7) Uani 1 1 d .
H7A H 0.5662 -0.0359 0.7601 0.042 Uiso 1 1 calc R
H7B H 0.5760 0.0787 0.7750 0.042 Uiso 1 1 calc R
C8 C 0.4073(3) 0.0439(2) 0.71033(17) 0.0390(7) Uani 1 1 d .
H8A H 0.3414 -0.0126 0.7031 0.047 Uiso 1 1 calc R
H8B H 0.3456 0.1017 0.7198 0.047 Uiso 1 1 calc R
C9 C 0.4968(4) 0.0623(3) 0.64843(18) 0.0460(8) Uani 1 1 d .
H9A H 0.5662 0.1158 0.6564 0.069 Uiso 1 1 calc R
H9B H 0.4309 0.0802 0.6122 0.069 Uiso 1 1 calc R
H9C H 0.5511 0.0030 0.6367 0.069 Uiso 1 1 calc R
C10 C 0.5788(4) -0.1737(3) 0.89350(19) 0.0485(9) Uani 1 1 d .
H10A H 0.4757 -0.1851 0.8820 0.073 Uiso 1 1 calc R
H10B H 0.6066 -0.2161 0.9304 0.073 Uiso 1 1 calc R
H10C H 0.6411 -0.1882 0.8553 0.073 Uiso 1 1 calc R
C11 C 0.7973(4) -0.0958(3) 0.9956(2) 0.0571(10) Uani 1 1 d .
H11A H 0.7466 -0.1497 1.0178 0.086 Uiso 1 1 calc R
H11B H 0.8463 -0.0547 1.0285 0.086 Uiso 1 1 calc R
H11C H 0.8706 -0.1222 0.9650 0.086 Uiso 1 1 calc R

loop_
_atom_site_aniso_label
_atom_site_aniso_U_11
_atom_site_aniso_U_22
_atom_site_aniso_U_33
_atom_site_aniso_U_23
_atom_site_aniso_U_13
_atom_site_aniso_U_12
Cu1 0.0364(2) 0.0320(2) 0.0459(3) 0.00124(16) 0.00178(17) 0.00171(16)
Cl1 0.0534(5) 0.0503(5) 0.0424(5) -0.0013(4) 0.0060(4) 0.0082(4)
N4 0.0445(16) 0.0377(14) 0.0500(17) -0.0025(13) 0.0101(13) 0.0024(12)
C12 0.0276(14) 0.0310(14) 0.0409(16) 0.0015(13) -0.0032(12) 0.0010(12)
N1 0.0327(13) 0.0388(14) 0.0426(15) -0.0057(12) 0.0026(11) -0.0007(11)
C2 0.0353(16) 0.0384(16) 0.0372(16) -0.0021(13) 0.0052(13) -0.0041(13)
N3 0.0375(14) 0.0505(16) 0.0354(14) 0.0009(12) 0.0038(12) -0.0044(12)
C4 0.048(2) 0.050(2) 0.0438(19) -0.0120(16) 0.0042(16) -0.0128(16)
C5 0.0438(19) 0.0391(17) 0.054(2) -0.0098(15) 0.0064(16) -0.0024(15)
C6 0.0299(15) 0.0408(17) 0.051(2) -0.0001(15) 0.0008(14) 0.0002(13)
C7 0.0295(14) 0.0307(14) 0.0453(18) -0.0008(13) 0.0000(13) -0.0010(12)
C8 0.0287(15) 0.0365(16) 0.052(2) -0.0015(14) -0.0050(14) 0.0023(12)
C9 0.0412(19) 0.0490(19) 0.048(2) -0.0001(16) -0.0073(16) 0.0019(15)
C10 0.057(2) 0.0395(18) 0.049(2) -0.0027(16) 0.0026(17) -0.0020(16)
C11 0.049(2) 0.076(3) 0.046(2) 0.0117(19) -0.0072(17) -0.002(2)

loop_
_atom_type_symbol
_atom_type_description
_atom_type_scat_dispersion_real
_atom_type_scat_dispersion_imag
_atom_type_scat_source
C C 0.0033 0.0016 'International Tables Vol C Tables 4.2.6.8 and 6.1.1.4'
H H 0.0000 0.0000 'International Tables Vol C Tables 4.2.6.8 and 6.1.1.4'
N N 0.0061 0.0033 'International Tables Vol C Tables 4.2.6.8 and 6.1.1.4'
Cu Cu 0.3201 1.2651 'International Tables Vol C Tables 4.2.6.8 and 6.1.1.4'
Cl Cl 0.1484 0.1585 'International Tables Vol C Tables 4.2.6.8 and 6.1.1.4'

loop_
_geom_angle_atom_site_label_1
_geom_angle_atom_site_label_2
_geom_angle_atom_site_label_3
_geom_angle
_geom_angle_site_symmetry_1
C12 Cu1 N4 133.97(13) .
C12 Cu1 Cl1 115.68(10) .
N4 Cu1 Cl1 110.34(9) .
C12 N4 Cu1 176.9(3) 6_557
N4 C12 Cu1 173.4(3) 6_657
C2 N1 C5 109.1(3) .
C2 N1 C6 127.1(3) .
C5 N1 C6 123.4(3) .
N3 C2 N1 107.8(3) .
N3 C2 C10 125.5(3) .
N1 C2 C10 126.7(3) .
C2 N3 C4 108.9(3) .
C2 N3 C11 126.4(3) .
C4 N3 C11 124.6(3) .
C5 C4 N3 107.2(3) .
C5 C4 H4 126.4 .
N3 C4 H4 126.4 .
C4 C5 N1 107.0(3) .
C4 C5 H5 126.5 .
N1 C5 H5 126.5 .
N1 C6 C7 110.0(3) .
N1 C6 H6A 109.7 .
C7 C6 H6A 109.7 .
N1 C6 H6B 109.7 .
C7 C6 H6B 109.7 .
H6A C6 H6B 108.2 .
C6 C7 C8 113.0(3) .
C6 C7 H7A 109.0 .
C8 C7 H7A 109.0 .
C6 C7 H7B 109.0 .
C8 C7 H7B 109.0 .
H7A C7 H7B 107.8 .
C9 C8 C7 111.0(3) .
C9 C8 H8A 109.4 .
C7 C8 H8A 109.4 .
C9 C8 H8B 109.4 .
C7 C8 H8B 109.4 .
H8A C8 H8B 108.0 .
C8 C9 H9A 109.5 .
C8 C9 H9B 109.5 .
H9A C9 H9B 109.5 .
C8 C9 H9C 109.5 .
H9A C9 H9C 109.5 .
H9B C9 H9C 109.5 .
C2 C10 H10A 109.5 .
C2 C10 H10B 109.5 .
H10A C10 H10B 109.5 .
C2 C10 H10C 109.5 .
H10A C10 H10C 109.5 .
H10B C10 H10C 109.5 .
N3 C11 H11A 109.5 .
N3 C11 H11B 109.5 .
H11A C11 H11B 109.5 .
N3 C11 H11C 109.5 .
H11A C11 H11C 109.5 .
H11B C11 H11C 109.5 .

loop_
_geom_bond_atom_site_label_1
_geom_bond_atom_site_label_2
_geom_bond_distance
_geom_bond_site_symmetry_2
Cu1 C12 1.896(3) .
Cu1 N4 1.916(3) .
Cu1 Cl1 2.3145(10) .
N4 C12 1.155(4) 6_557
C12 N4 1.155(4) 6_657
N1 C2 1.337(4) .
N1 C5 1.385(4) .
N1 C6 1.470(4) .
C2 N3 1.336(4) .
C2 C10 1.484(5) .
N3 C4 1.387(5) .
N3 C11 1.454(5) .
C4 C5 1.343(5) .
C4 H4 0.9500 .
C5 H5 0.9500 .
C6 C7 1.525(5) .
C6 H6A 0.9900 .
C6 H6B 0.9900 .
C7 C8 1.528(4) .
C7 H7A 0.9900 .
C7 H7B 0.9900 .
C8 C9 1.517(5) .
C8 H8A 0.9900 .
C8 H8B 0.9900 .
C9 H9A 0.9800 .
C9 H9B 0.9800 .
C9 H9C 0.9800 .
C10 H10A 0.9800 .
C10 H10B 0.9800 .
C10 H10C 0.9800 .
C11 H11A 0.9800 .
C11 H11B 0.9800 .
C11 H11C 0.9800 .

loop_
_geom_torsion_atom_site_label_1
_geom_torsion_atom_site_label_2
_geom_torsion_atom_site_label_3
_geom_torsion_atom_site_label_4
_geom_torsion
C5 N1 C2 N3 0.2(4)
C6 N1 C2 N3 172.9(3)
C5 N1 C2 C10 177.8(3)
C6 N1 C2 C10 -9.5(5)
N1 C2 N3 C4 0.2(4)
C10 C2 N3 C4 -177.5(3)
N1 C2 N3 C11 -177.4(3)
C10 C2 N3 C11 5.0(5)
C2 N3 C4 C5 -0.5(4)
C11 N3 C4 C5 177.1(3)
N3 C4 C5 N1 0.6(4)
C2 N1 C5 C4 -0.5(4)
C6 N1 C5 C4 -173.6(3)
C2 N1 C6 C7 -85.8(4)
C5 N1 C6 C7 86.0(4)
N1 C6 C7 C8 -169.6(3)
C6 C7 C8 C9 177.7(3)
